data_4132311
loop_
_publ_author_name
'Huxley, Michael T.'
'Burgun, Alexandre'
'Ghodrati, Hanieh'
'Coghlan, Campbell J.'
'Lemieux, Anthony'
'Champness, Neil R.'
'Huang, David M.'
'Doonan, Christian J.'
'Sumby, Christopher J.'

_publ_section_title
;
 Protecting-Group-Free Site-Selective Reactions in a Metal-Organic
 Framework Reaction Vessel.
;
_journal_issue 20
_journal_name_full 'Journal of the American Chemical Society'
_journal_page_first 6416
_journal_page_last 6425
_journal_paper_doi 10.1021/jacs.8b02896
_journal_volume 140
_journal_year 2018
_chemical_formula_sum 'C51.5 H45.5 Mn2 N7.5 O8.5'
_chemical_formula_weight 1015.33
_space_group_crystal_system monoclinic
_space_group_IT_number 11
_space_group_name_Hall '-P 2yb'
_space_group_name_H-M_alt 'P 1 21/m 1'
_atom_sites_solution_hydrogens geom
_audit_creation_method SHELXL-2014/6
_cell_angle_alpha 90
_cell_angle_beta 96.09(3)
_cell_angle_gamma 90
_cell_formula_units_Z 4
_cell_length_a 12.461(3)
_cell_length_b 33.626(7)
_cell_length_c 13.016(3)
_cell_measurement_reflns_used 96528
_cell_measurement_temperature 100(2)
_cell_measurement_theta_max 32.261
_cell_measurement_theta_min 1.211
_cell_volume 5423(2)
_computing_cell_refinement 'XDS (Kabsch, 1993)'
_computing_data_collection 'BluIce (McPhillips, 2002)'
_computing_data_reduction 'XDS (Kabsch, 1993)'
_computing_molecular_graphics 'X-Seed (Barbour, 1999)'
_computing_structure_refinement 'SHELXL-2014/6 (Sheldrick, 2014)'
_computing_structure_solution 'SHELXS-2014 (Sheldrick, 2014)'
_diffrn_ambient_temperature 100(2)
_diffrn_measured_fraction_theta_full 0.920
_diffrn_measured_fraction_theta_max 0.729
_diffrn_measurement_device_type 'hybrid photon counting detector'
_diffrn_measurement_method 'Phi Scan'
_diffrn_radiation_monochromator 'Silicon Double Crystal'
_diffrn_radiation_source 'MX2 Beamline Australian Synchrotron'
_diffrn_radiation_type Synchrotron
_diffrn_radiation_wavelength 0.71073
_diffrn_reflns_av_R_equivalents 0.0464
_diffrn_reflns_av_unetI/netI 0.0290
_diffrn_reflns_Laue_measured_fraction_full 0.920
_diffrn_reflns_Laue_measured_fraction_max 0.729
_diffrn_reflns_limit_h_max 17
_diffrn_reflns_limit_h_min -17
_diffrn_reflns_limit_k_max 45
_diffrn_reflns_limit_k_min -45
_diffrn_reflns_limit_l_max 19
_diffrn_reflns_limit_l_min -19
_diffrn_reflns_number 96528
_diffrn_reflns_point_group_measured_fraction_full 0.920
_diffrn_reflns_point_group_measured_fraction_max 0.729
_diffrn_reflns_theta_full 27.000
_diffrn_reflns_theta_max 32.261
_diffrn_reflns_theta_min 1.211
_exptl_absorpt_coefficient_mu 0.522
_exptl_absorpt_correction_T_max 0.995
_exptl_absorpt_correction_T_min 0.819
_exptl_absorpt_correction_type multi-scan
_exptl_absorpt_process_details 'XDS (Kabsch, 1993)'
_exptl_crystal_colour 'pale yellow'
_exptl_crystal_density_diffrn 1.244
_exptl_crystal_description plate
_exptl_crystal_F_000 2100
_exptl_crystal_size_max 0.310
_exptl_crystal_size_mid 0.080
_exptl_crystal_size_min 0.010
_platon_squeeze_details
;
In order to subtract the contribution from the disordered 
solvent (toluene), the SQUEEZE command was applied, 
which gave a new HKL file. The number of located electrons is 
340 which equates to approximately 4 toluene molecules 
per unit cell and 1 per asymmetric unit. This has been
added to the reported formula.
;
_refine_diff_density_max 1.846
_refine_diff_density_min -2.103
_refine_diff_density_rms 0.098
_refine_ls_extinction_method none
_refine_ls_goodness_of_fit_ref 1.068
_refine_ls_hydrogen_treatment constr
_refine_ls_matrix_type full
_refine_ls_number_parameters 546
_refine_ls_number_reflns 14254
_refine_ls_number_restraints 40
_refine_ls_restrained_S_all 1.070
_refine_ls_R_factor_all 0.0914
_refine_ls_R_factor_gt 0.0830
_refine_ls_shift/su_max 0.000
_refine_ls_shift/su_mean 0.000
_refine_ls_structure_factor_coef Fsqd
_refine_ls_weighting_details 'w=1/[\s^2^(Fo^2^)+(0.1831P)^2^+1.6917P] where P=(Fo^2^+2Fc^2^)/3'
_refine_ls_weighting_scheme calc
_refine_ls_wR_factor_gt 0.2580
_refine_ls_wR_factor_ref 0.2682
_reflns_Friedel_coverage 0.000
_reflns_number_gt 11509
_reflns_number_total 14254
_reflns_threshold_expression 'I > 2\s(I)'
_cod_data_source_file ja8b02896_si_001.cif
_cod_data_source_block MnMOF[Mn(CO)3(HT)]
_cod_depositor_comments
;
The following automatic conversions were performed:

data item '_exptl_absorpt_correction_type' value 'Multi-Scan' was
changed to 'multi-scan' in accordance with the
/home/saulius/struct/COD-crude-data/automatic-downloads/DataCite-retrospective/ACS/depositions/lib/dictionaries/cif_core.dic
dictionary named 'cif_core.dic' version 2.4.2 last updated on
2011-04-26.

Automatic conversion script
Id: cif_fix_values 6909 2019-04-08 15:41:33Z antanas 
;
_cod_original_cell_volume 5423.1(19)
_cod_original_sg_symbol_H-M 'P 21/m'
_cod_original_formula_sum 'C51.50 H45.50 Mn2 N7.50 O8.50'
_cod_database_code 4132311
_shelx_space_group_comment
;
The symmetry employed for this shelxl refinement is uniquely defined
by the following loop, which should always be used as a source of
symmetry information in preference to the above space-group names.
They are only intended as comments.
;
_shelx_estimated_absorpt_t_min 0.855
_shelx_estimated_absorpt_t_max 0.995
_shelxl_version_number 2014/6

loop_
_space_group_symop_operation_xyz
'x, y, z'
'-x, y+1/2, -z'
'-x, -y, -z'
'x, -y-1/2, z'

loop_
_atom_site_label
_atom_site_type_symbol
_atom_site_fract_x
_atom_site_fract_y
_atom_site_fract_z
_atom_site_U_iso_or_equiv
_atom_site_adp_type
_atom_site_occupancy
_atom_site_site_symmetry_order
_atom_site_calc_flag
_atom_site_refinement_flags_posn
_atom_site_refinement_flags_adp
_atom_site_refinement_flags_occupancy
Mn1 Mn 0.29911(3) 0.06869(2) 0.39537(3) 0.04055(13) Uani 1 1 d . . .
N1 N 0.25382(18) 0.12439(6) 0.19244(15) 0.0440(4) Uani 1 1 d . . .
C1 C 0.2091(2) 0.14920(7) 0.2684(2) 0.0455(5) Uani 1 1 d . . .
H1A H 0.1859 0.1749 0.2364 0.055 Uiso 1 1 calc R U .
H1B H 0.2653 0.1546 0.3262 0.055 Uiso 1 1 calc R U .
Mn2 Mn 0.5000 0.0000 0.5000 0.04442(16) Uani 1 2 d S . P
N2 N 0.29593(19) 0.08846(6) 0.22404(16) 0.0451(5) Uani 1 1 d . . .
Mn3 Mn -0.20845(12) -0.2500 0.34302(16) 0.1296(6) Uani 1 2 d S T P
C3 C 0.3285(2) 0.07133(8) 0.13963(19) 0.0467(6) Uani 1 1 d . . .
C4 C 0.3062(2) 0.09674(9) 0.05302(18) 0.0473(5) Uani 1 1 d . . .
C5 C 0.2592(2) 0.13040(9) 0.0898(2) 0.0502(6) Uani 1 1 d . . .
C6 C 0.3793(3) 0.03091(10) 0.1461(2) 0.0653(9) Uani 1 1 d . . .
H6A H 0.4551 0.0332 0.1746 0.098 Uiso 1 1 calc R U .
H6B H 0.3753 0.0192 0.0769 0.098 Uiso 1 1 calc R U .
H6C H 0.3408 0.0139 0.1911 0.098 Uiso 1 1 calc R U .
C7 C 0.2225(4) 0.16870(12) 0.0371(3) 0.0794(12) Uani 1 1 d . . .
H7A H 0.1436 0.1703 0.0318 0.119 Uiso 1 1 calc R U .
H7B H 0.2463 0.1694 -0.0323 0.119 Uiso 1 1 calc R U .
H7C H 0.2537 0.1913 0.0775 0.119 Uiso 1 1 calc R U .
C11 C 0.3219(2) 0.08791(9) -0.05568(19) 0.0506(6) Uani 1 1 d . . .
C12 C 0.4158(3) 0.06916(11) -0.0818(2) 0.0593(8) Uani 1 1 d . . .
H12 H 0.4729 0.0636 -0.0295 0.071 Uiso 1 1 calc R U .
C13 C 0.4259(3) 0.05868(11) -0.1840(2) 0.0580(7) Uani 1 1 d . . .
H13 H 0.4890 0.0453 -0.2005 0.070 Uiso 1 1 calc R U .
C14 C 0.3442(3) 0.06767(9) -0.2623(2) 0.0502(6) Uani 1 1 d . . .
C15 C 0.2521(3) 0.08746(12) -0.2372(2) 0.0646(8) Uani 1 1 d . . .
H15 H 0.1962 0.0940 -0.2898 0.078 Uiso 1 1 calc R U .
C16 C 0.2422(3) 0.09769(12) -0.1345(2) 0.0646(8) Uani 1 1 d . . .
H16 H 0.1798 0.1116 -0.1183 0.078 Uiso 1 1 calc R U .
C17 C 0.3562(2) 0.05617(9) -0.3729(2) 0.0503(6) Uani 1 1 d . . .
O18 O 0.4283(3) 0.03166(9) -0.38509(17) 0.0762(8) Uani 1 1 d . . .
O19 O 0.29420(19) 0.07238(7) -0.44326(15) 0.0581(5) Uani 1 1 d . . .
N21 N 0.11692(18) 0.12983(7) 0.30804(17) 0.0447(5) Uani 1 1 d . . .
N22 N 0.13842(18) 0.09957(7) 0.37616(16) 0.0448(5) Uani 1 1 d . . .
C23 C 0.0417(2) 0.08565(8) 0.3960(2) 0.0476(5) Uani 1 1 d . . .
C24 C -0.0421(2) 0.10752(9) 0.3412(2) 0.0516(6) Uani 1 1 d . . .
C25 C 0.0096(2) 0.13519(9) 0.2835(2) 0.0514(6) Uani 1 1 d . . .
C26 C 0.0344(3) 0.05187(10) 0.4702(3) 0.0587(7) Uani 1 1 d . . .
H26A H 0.0274 0.0268 0.4318 0.088 Uiso 1 1 calc R U .
H26B H -0.0288 0.0556 0.5080 0.088 Uiso 1 1 calc R U .
H26C H 0.0997 0.0512 0.5191 0.088 Uiso 1 1 calc R U .
C27 C -0.0353(3) 0.16528(14) 0.2065(3) 0.0759(11) Uani 1 1 d . . .
H27A H -0.0360 0.1914 0.2397 0.114 Uiso 1 1 calc R U .
H27B H -0.1092 0.1578 0.1801 0.114 Uiso 1 1 calc R U .
H27C H 0.0096 0.1664 0.1492 0.114 Uiso 1 1 calc R U .
C31 C -0.1592(2) 0.10302(10) 0.3454(3) 0.0566(7) Uani 1 1 d . . .
C32 C -0.2240(3) 0.13609(11) 0.3611(3) 0.0665(8) Uani 1 1 d . . .
H32 H -0.1932 0.1620 0.3640 0.080 Uiso 1 1 calc R U .
C33 C -0.3336(3) 0.13140(11) 0.3723(3) 0.0668(9) Uani 1 1 d . . .
H33 H -0.3770 0.1540 0.3822 0.080 Uiso 1 1 calc R U .
C34 C -0.3793(3) 0.09347(10) 0.3690(3) 0.0587(7) Uani 1 1 d . . .
C35 C -0.3170(3) 0.06038(10) 0.3487(3) 0.0584(7) Uani 1 1 d . . .
H35 H -0.3491 0.0348 0.3421 0.070 Uiso 1 1 calc R U .
C36 C -0.2072(3) 0.06523(10) 0.3384(3) 0.0585(7) Uani 1 1 d . . .
H36 H -0.1645 0.0426 0.3265 0.070 Uiso 1 1 calc R U .
C37 C -0.4953(2) 0.08780(10) 0.3882(2) 0.0539(6) Uani 1 1 d . . .
O38 O -0.55505(18) 0.11716(7) 0.39848(18) 0.0604(5) Uani 1 1 d . . .
O39 O -0.53096(16) 0.05215(7) 0.39269(15) 0.0516(4) Uani 1 1 d . . .
C40 C -0.0880(5) -0.2500 0.1327(5) 0.0718(14) Uani 1 2 d S T P
H40A H -0.1663 -0.2500 0.1097 0.086 Uiso 1 2 calc R U P
H40B H -0.0488 -0.2500 0.0704 0.086 Uiso 1 2 calc R U P
N41 N -0.0604(3) -0.21431(8) 0.1926(3) 0.0664(7) Uani 1 1 d . . .
N42 N -0.1116(3) -0.20750(9) 0.2804(3) 0.0784(9) Uani 1 1 d . . .
C43 C -0.0676(4) -0.17348(10) 0.3198(3) 0.0727(9) Uani 1 1 d . . .
C44 C 0.0111(3) -0.15943(9) 0.2591(3) 0.0625(8) Uani 1 1 d . . .
C45 C 0.0158(3) -0.18631(9) 0.1788(3) 0.0614(7) Uani 1 1 d . . .
C46 C -0.0970(5) -0.15542(12) 0.4171(4) 0.1005(16) Uani 1 1 d . . .
H46A H -0.1661 -0.1415 0.4035 0.151 Uiso 1 1 calc R U .
H46B H -0.0409 -0.1365 0.4436 0.151 Uiso 1 1 calc R U .
H46C H -0.1034 -0.1764 0.4685 0.151 Uiso 1 1 calc R U .
C47 C 0.0888(4) -0.18764(12) 0.0956(3) 0.0746(9) Uani 1 1 d . . .
H47A H 0.1427 -0.2086 0.1108 0.112 Uiso 1 1 calc R U .
H47B H 0.1253 -0.1620 0.0918 0.112 Uiso 1 1 calc R U .
H47C H 0.0465 -0.1932 0.0293 0.112 Uiso 1 1 calc R U .
C51 C 0.0798(3) -0.12355(9) 0.2827(3) 0.0607(7) Uani 1 1 d . . .
C52 C 0.0524(4) -0.08655(10) 0.2415(4) 0.0760(11) Uani 1 1 d . . .
H52 H -0.0091 -0.0839 0.1922 0.091 Uiso 1 1 calc R U .
C53 C 0.1147(3) -0.05294(10) 0.2716(3) 0.0704(9) Uani 1 1 d . . .
H53 H 0.0946 -0.0277 0.2426 0.084 Uiso 1 1 calc R U .
C54 C 0.2032(3) -0.05584(9) 0.3415(2) 0.0513(6) Uani 1 1 d . . .
C55 C 0.2303(5) -0.09259(12) 0.3839(5) 0.105(2) Uani 1 1 d . . .
H55 H 0.2912 -0.0953 0.4338 0.127 Uiso 1 1 calc R U .
C56 C 0.1668(5) -0.12633(12) 0.3524(5) 0.113(2) Uani 1 1 d . . .
H56 H 0.1864 -0.1515 0.3815 0.135 Uiso 1 1 calc R U .
C57 C 0.2680(2) -0.01983(9) 0.3780(2) 0.0482(6) Uani 1 1 d . . .
O58 O 0.23067(17) 0.01365(6) 0.35073(16) 0.0521(4) Uani 1 1 d . . .
O59 O 0.3519(2) -0.02556(8) 0.4359(2) 0.0767(7) Uani 1 1 d . . .
N61 N -0.0939(7) -0.2500 0.4689(6) 0.115(2) Uiso 1 2 d DS . P
N62 N -0.1332(11) -0.2500 0.5655(11) 0.182(4) Uiso 1 2 d DS . P
N63 N -0.0397(11) -0.2500 0.6329(11) 0.187(5) Uiso 1 2 d DS . P
C64 C 0.0514(10) -0.2500 0.5802(9) 0.136(3) Uiso 1 2 d DS . P
C65 C 0.0139(9) -0.2500 0.4751(9) 0.139(3) Uiso 1 2 d DS . P
H65 H 0.0568 -0.2500 0.4189 0.166 Uiso 1 2 calc R U P
C66 C 0.1629(14) -0.2500 0.6389(17) 0.210(7) Uiso 1 2 d DS . P
O66 O 0.201(3) -0.2500 0.737(2) 0.431(15) Uiso 1 2 d DS . P
C67 C 0.2515(17) -0.2500 0.5755(17) 0.212(7) Uiso 1 2 d DS . P
H67A H 0.3097 -0.2618 0.6236 0.254 Uiso 0.5 1 calc R U P
H67B H 0.2292 -0.2717 0.5263 0.254 Uiso 0.5 1 calc R U P
C68 C 0.313(6) -0.2253(13) 0.513(4) 1.37(14) Uiso 1 1 d D . .
H68A H 0.3885 -0.2220 0.5446 1.641 Uiso 1 1 calc R U .
H68B H 0.2797 -0.1988 0.5007 1.641 Uiso 1 1 calc R U .
O69 O 0.245(2) -0.2500 0.328(2) 0.381(12) Uiso 1 2 d DS . P
C69 C 0.308(3) -0.2500 0.412(3) 0.67(6) Uiso 1 2 d DS . P
C70 C 0.386(3) -0.2814(8) 0.399(4) 0.58(3) Uiso 1 1 d D . .
C71 C 0.443(5) -0.3092(13) 0.381(7) 0.874 Uiso 1 1 d D U .
H71 H 0.4880 -0.3310 0.3676 0.699 Uiso 1 1 calc R U .
C75 C -0.2895(10) -0.2132(2) 0.3968(14) 0.239(8) Uani 1 1 d D U .
O76 O -0.3415(8) -0.1916(2) 0.4421(11) 0.301(7) Uani 1 1 d D U .
C77 C -0.3055(8) -0.2500 0.2389(17) 0.214(10) Uani 1 2 d DS TU P
O78 O -0.3725(9) -0.2500 0.1682(15) 0.254(8) Uani 1 2 d DS TU P

loop_
_atom_site_aniso_label
_atom_site_aniso_U_11
_atom_site_aniso_U_22
_atom_site_aniso_U_33
_atom_site_aniso_U_23
_atom_site_aniso_U_13
_atom_site_aniso_U_12
Mn1 0.0419(2) 0.0517(2) 0.02905(19) 0.00011(12) 0.00823(16) 0.00109(13)
N1 0.0505(12) 0.0498(10) 0.0341(9) 0.0045(7) 0.0155(9) 0.0064(8)
C1 0.0505(14) 0.0473(12) 0.0423(11) 0.0014(9) 0.0216(11) 0.0005(9)
Mn2 0.0391(3) 0.0621(3) 0.0325(2) -0.0039(2) 0.0064(2) 0.0069(2)
N2 0.0514(12) 0.0516(11) 0.0339(9) 0.0021(8) 0.0124(9) 0.0075(8)
Mn3 0.1231(10) 0.0577(5) 0.2259(17) 0.000 0.1017(12) 0.000
C3 0.0527(15) 0.0579(14) 0.0310(10) 0.0018(9) 0.0118(11) 0.0092(10)
C4 0.0459(14) 0.0672(15) 0.0299(10) 0.0041(9) 0.0089(10) 0.0070(11)
C5 0.0551(16) 0.0624(15) 0.0359(11) 0.0088(10) 0.0178(11) 0.0102(11)
C6 0.092(3) 0.0675(17) 0.0381(12) 0.0035(11) 0.0161(15) 0.0293(16)
C7 0.110(3) 0.080(2) 0.0544(17) 0.0260(16) 0.0393(19) 0.038(2)
C11 0.0511(15) 0.0710(16) 0.0314(10) 0.0031(10) 0.0128(11) 0.0129(12)
C12 0.0525(17) 0.089(2) 0.0378(12) 0.0035(12) 0.0088(13) 0.0167(14)
C13 0.0546(17) 0.0815(19) 0.0397(12) 0.0004(12) 0.0135(13) 0.0163(14)
C14 0.0537(16) 0.0663(16) 0.0319(10) 0.0022(9) 0.0111(11) 0.0078(11)
C15 0.0579(19) 0.099(2) 0.0370(12) 0.0010(13) 0.0060(13) 0.0171(16)
C16 0.0556(18) 0.098(2) 0.0422(13) -0.0017(14) 0.0128(13) 0.0221(16)
C17 0.0547(16) 0.0635(15) 0.0338(11) -0.0016(10) 0.0106(11) 0.0027(11)
O18 0.102(2) 0.0894(16) 0.0411(10) -0.0008(10) 0.0240(12) 0.0375(14)
O19 0.0574(13) 0.0855(15) 0.0319(8) -0.0033(8) 0.0075(9) 0.0078(10)
N21 0.0446(11) 0.0527(11) 0.0397(10) 0.0042(8) 0.0177(9) 0.0034(8)
N22 0.0459(12) 0.0535(11) 0.0371(9) 0.0041(8) 0.0150(9) 0.0021(8)
C23 0.0479(14) 0.0568(14) 0.0406(11) 0.0023(10) 0.0166(11) -0.0023(10)
C24 0.0475(15) 0.0618(15) 0.0479(13) 0.0066(11) 0.0167(12) 0.0008(11)
C25 0.0466(14) 0.0618(15) 0.0485(13) 0.0086(11) 0.0171(12) 0.0047(11)
C26 0.0542(17) 0.0714(18) 0.0535(15) 0.0157(13) 0.0188(14) -0.0014(13)
C27 0.0544(19) 0.100(3) 0.075(2) 0.038(2) 0.0172(18) 0.0143(17)
C31 0.0470(15) 0.0671(17) 0.0579(16) 0.0054(13) 0.0163(13) -0.0028(12)
C32 0.0481(16) 0.0651(18) 0.089(2) 0.0017(16) 0.0209(17) -0.0018(12)
C33 0.0473(16) 0.0703(19) 0.086(2) 0.0001(16) 0.0212(17) 0.0032(13)
C34 0.0451(15) 0.0701(17) 0.0634(17) 0.0035(13) 0.0178(14) -0.0031(12)
C35 0.0498(16) 0.0685(17) 0.0599(17) -0.0024(13) 0.0192(14) -0.0042(12)
C36 0.0484(16) 0.0695(18) 0.0603(17) 0.0000(13) 0.0187(15) 0.0025(12)
C37 0.0432(15) 0.0743(18) 0.0454(13) -0.0013(12) 0.0099(12) -0.0021(12)
O38 0.0488(12) 0.0727(13) 0.0621(12) -0.0074(10) 0.0167(10) -0.0016(9)
O39 0.0431(10) 0.0706(12) 0.0426(9) 0.0050(8) 0.0116(8) -0.0013(8)
C40 0.084(4) 0.046(2) 0.081(3) 0.000 -0.013(3) 0.000
N41 0.0747(19) 0.0441(12) 0.0798(19) -0.0007(11) 0.0056(16) -0.0009(11)
N42 0.086(2) 0.0494(14) 0.105(3) -0.0018(14) 0.031(2) 0.0063(13)
C43 0.085(3) 0.0488(15) 0.086(2) 0.0052(15) 0.017(2) 0.0040(15)
C44 0.073(2) 0.0452(13) 0.0670(18) 0.0011(12) -0.0028(17) 0.0015(12)
C45 0.072(2) 0.0484(14) 0.0621(17) 0.0031(12) -0.0027(16) -0.0004(13)
C46 0.145(5) 0.0526(19) 0.112(4) -0.002(2) 0.053(3) 0.009(2)
C47 0.088(3) 0.071(2) 0.066(2) 0.0038(16) 0.0078(19) -0.0073(18)
C51 0.071(2) 0.0479(14) 0.0613(17) -0.0004(12) -0.0032(16) 0.0001(12)
C52 0.073(2) 0.0536(16) 0.094(3) 0.0088(16) -0.026(2) -0.0050(14)
C53 0.061(2) 0.0548(16) 0.089(2) 0.0098(15) -0.0205(19) -0.0040(13)
C54 0.0565(17) 0.0537(14) 0.0433(12) 0.0004(10) 0.0034(12) 0.0015(11)
C55 0.108(4) 0.0570(19) 0.135(4) 0.007(2) -0.067(4) -0.001(2)
C56 0.115(4) 0.0500(18) 0.157(5) 0.014(2) -0.065(4) -0.003(2)
C57 0.0480(15) 0.0602(14) 0.0360(11) 0.0020(10) 0.0027(11) -0.0018(11)
O58 0.0547(12) 0.0510(10) 0.0509(10) -0.0004(8) 0.0064(9) -0.0029(8)
O59 0.0670(17) 0.0731(15) 0.0831(17) 0.0125(12) -0.0237(15) -0.0106(12)
C75 0.211(10) 0.077(4) 0.47(2) -0.007(7) 0.227(13) 0.006(5)
O76 0.283(10) 0.131(5) 0.545(19) -0.042(7) 0.303(12) 0.006(5)
C77 0.053(5) 0.117(8) 0.47(3) 0.000 0.027(10) 0.000
O78 0.101(6) 0.174(9) 0.47(2) 0.000 -0.028(10) 0.000

loop_
_atom_type_symbol
_atom_type_description
_atom_type_scat_dispersion_real
_atom_type_scat_dispersion_imag
_atom_type_scat_source
C C 0.0033 0.0016 'International Tables Vol C Tables 4.2.6.8 and 6.1.1.4'
H H 0.0000 0.0000 'International Tables Vol C Tables 4.2.6.8 and 6.1.1.4'
N N 0.0061 0.0033 'International Tables Vol C Tables 4.2.6.8 and 6.1.1.4'
O O 0.0106 0.0060 'International Tables Vol C Tables 4.2.6.8 and 6.1.1.4'
Mn Mn 0.3368 0.7283 'International Tables Vol C Tables 4.2.6.8 and 6.1.1.4'

loop_
_geom_angle_atom_site_label_1
_geom_angle_atom_site_label_2
_geom_angle_atom_site_label_3
_geom_angle
_geom_angle_site_symmetry_1
_geom_angle_site_symmetry_3
O58 Mn1 O19 105.90(9) . 1_556
O58 Mn1 O39 97.86(8) . 1_655
O19 Mn1 O39 99.25(9) 1_556 1_655
O58 Mn1 N22 92.62(9) . .
O19 Mn1 N22 87.94(9) 1_556 .
O39 Mn1 N22 165.11(8) 1_655 .
O58 Mn1 N2 91.23(8) . .
O19 Mn1 N2 159.84(9) 1_556 .
O39 Mn1 N2 88.59(8) 1_655 .
N22 Mn1 N2 80.60(8) . .
O58 Mn1 O38 151.19(8) . 1_655
O19 Mn1 O38 92.55(9) 1_556 1_655
O39 Mn1 O38 56.68(8) 1_655 1_655
N22 Mn1 O38 110.30(8) . 1_655
N2 Mn1 O38 76.20(9) . 1_655
C5 N1 N2 111.7(2) . .
C5 N1 C1 130.3(2) . .
N2 N1 C1 117.91(19) . .
N1 C1 N21 111.0(2) . .
N1 C1 H1A 109.4 . .
N21 C1 H1A 109.4 . .
N1 C1 H1B 109.4 . .
N21 C1 H1B 109.4 . .
H1A C1 H1B 108.0 . .
O18 Mn2 O18 180.00(16) 3_655 1_556
O18 Mn2 O59 93.86(13) 3_655 3_656
O18 Mn2 O59 86.14(13) 1_556 3_656
O18 Mn2 O59 86.14(13) 3_655 .
O18 Mn2 O59 93.86(13) 1_556 .
O59 Mn2 O59 180.0 3_656 .
O18 Mn2 O39 90.62(9) 3_655 1_655
O18 Mn2 O39 89.38(9) 1_556 1_655
O59 Mn2 O39 90.75(9) 3_656 1_655
O59 Mn2 O39 89.25(9) . 1_655
O18 Mn2 O39 89.38(9) 3_655 3_556
O18 Mn2 O39 90.62(9) 1_556 3_556
O59 Mn2 O39 89.25(9) 3_656 3_556
O59 Mn2 O39 90.75(9) . 3_556
O39 Mn2 O39 180.00(7) 1_655 3_556
C3 N2 N1 105.90(19) . .
C3 N2 Mn1 133.45(17) . .
N1 N2 Mn1 120.66(14) . .
C77 Mn3 C75 85.9(7) . .
C77 Mn3 C75 85.9(7) . 4
C75 Mn3 C75 87.7(5) . 4
C77 Mn3 N61 179.2(6) . .
C75 Mn3 N61 93.5(6) . .
C75 Mn3 N61 93.5(6) 4 .
C77 Mn3 N42 94.6(4) . .
C75 Mn3 N42 93.0(3) . .
C75 Mn3 N42 179.1(4) 4 .
N61 Mn3 N42 86.0(2) . .
C77 Mn3 N42 94.6(4) . 4
C75 Mn3 N42 179.1(4) . 4
C75 Mn3 N42 93.0(3) 4 4
N61 Mn3 N42 86.0(2) . 4
N42 Mn3 N42 86.22(17) . 4
N2 C3 C4 110.0(2) . .
N2 C3 C6 120.4(2) . .
C4 C3 C6 129.6(2) . .
C5 C4 C3 105.8(2) . .
C5 C4 C11 126.8(2) . .
C3 C4 C11 127.2(2) . .
N1 C5 C4 106.6(2) . .
N1 C5 C7 122.0(2) . .
C4 C5 C7 131.3(2) . .
C3 C6 H6A 109.5 . .
C3 C6 H6B 109.5 . .
H6A C6 H6B 109.5 . .
C3 C6 H6C 109.5 . .
H6A C6 H6C 109.5 . .
H6B C6 H6C 109.5 . .
C5 C7 H7A 109.5 . .
C5 C7 H7B 109.5 . .
H7A C7 H7B 109.5 . .
C5 C7 H7C 109.5 . .
H7A C7 H7C 109.5 . .
H7B C7 H7C 109.5 . .
C16 C11 C12 118.5(2) . .
C16 C11 C4 120.2(2) . .
C12 C11 C4 121.4(3) . .
C13 C12 C11 120.5(3) . .
C13 C12 H12 119.8 . .
C11 C12 H12 119.8 . .
C14 C13 C12 120.6(3) . .
C14 C13 H13 119.7 . .
C12 C13 H13 119.7 . .
C15 C14 C13 119.1(3) . .
C15 C14 C17 120.8(3) . .
C13 C14 C17 120.1(3) . .
C14 C15 C16 120.0(3) . .
C14 C15 H15 120.0 . .
C16 C15 H15 120.0 . .
C11 C16 C15 121.3(3) . .
C11 C16 H16 119.4 . .
C15 C16 H16 119.4 . .
O18 C17 O19 126.3(2) . .
O18 C17 C14 115.9(3) . .
O19 C17 C14 117.8(3) . .
C17 O18 Mn2 142.4(2) . 1_554
C17 O19 Mn1 128.18(18) . 1_554
C25 N21 N22 112.1(2) . .
C25 N21 C1 130.6(2) . .
N22 N21 C1 117.2(2) . .
C23 N22 N21 105.5(2) . .
C23 N22 Mn1 128.67(18) . .
N21 N22 Mn1 122.08(15) . .
N22 C23 C24 110.7(2) . .
N22 C23 C26 120.3(3) . .
C24 C23 C26 128.9(2) . .
C25 C24 C23 105.1(2) . .
C25 C24 C31 127.2(3) . .
C23 C24 C31 127.7(2) . .
N21 C25 C24 106.6(2) . .
N21 C25 C27 122.7(3) . .
C24 C25 C27 130.7(3) . .
C23 C26 H26A 109.5 . .
C23 C26 H26B 109.5 . .
H26A C26 H26B 109.5 . .
C23 C26 H26C 109.5 . .
H26A C26 H26C 109.5 . .
H26B C26 H26C 109.5 . .
C25 C27 H27A 109.5 . .
C25 C27 H27B 109.5 . .
H27A C27 H27B 109.5 . .
C25 C27 H27C 109.5 . .
H27A C27 H27C 109.5 . .
H27B C27 H27C 109.5 . .
C32 C31 C36 118.6(3) . .
C32 C31 C24 120.8(3) . .
C36 C31 C24 120.5(3) . .
C33 C32 C31 120.7(3) . .
C33 C32 H32 119.7 . .
C31 C32 H32 119.7 . .
C34 C33 C32 120.0(3) . .
C34 C33 H33 120.0 . .
C32 C33 H33 120.0 . .
C33 C34 C35 120.0(3) . .
C33 C34 C37 120.4(3) . .
C35 C34 C37 119.5(3) . .
C34 C35 C36 119.6(3) . .
C34 C35 H35 120.2 . .
C36 C35 H35 120.2 . .
C35 C36 C31 120.9(3) . .
C35 C36 H36 119.5 . .
C31 C36 H36 119.5 . .
O38 C37 O39 121.3(3) . .
O38 C37 C34 120.7(3) . .
O39 C37 C34 118.0(3) . .
C37 O38 Mn1 85.51(18) . 1_455
C37 O39 Mn1 95.94(18) . 1_455
C37 O39 Mn2 136.0(2) . 1_455
Mn1 O39 Mn2 106.86(8) 1_455 1_455
N41 C40 N41 111.4(4) 4 .
N41 C40 H40A 109.3 4 .
N41 C40 H40A 109.3 . .
N41 C40 H40B 109.3 4 .
N41 C40 H40B 109.3 . .
H40A C40 H40B 108.0 . .
C45 N41 N42 112.5(3) . .
C45 N41 C40 128.9(4) . .
N42 N41 C40 118.4(4) . .
C43 N42 N41 104.5(3) . .
C43 N42 Mn3 131.3(3) . .
N41 N42 Mn3 123.0(2) . .
N42 C43 C44 110.6(4) . .
N42 C43 C46 123.0(4) . .
C44 C43 C46 126.4(4) . .
C45 C44 C43 107.0(3) . .
C45 C44 C51 127.8(4) . .
C43 C44 C51 125.1(3) . .
N41 C45 C44 105.4(3) . .
N41 C45 C47 124.3(3) . .
C44 C45 C47 130.2(3) . .
C43 C46 H46A 109.5 . .
C43 C46 H46B 109.5 . .
H46A C46 H46B 109.5 . .
C43 C46 H46C 109.5 . .
H46A C46 H46C 109.5 . .
H46B C46 H46C 109.5 . .
C45 C47 H47A 109.5 . .
C45 C47 H47B 109.5 . .
H47A C47 H47B 109.5 . .
C45 C47 H47C 109.5 . .
H47A C47 H47C 109.5 . .
H47B C47 H47C 109.5 . .
C56 C51 C52 118.2(3) . .
C56 C51 C44 119.2(3) . .
C52 C51 C44 122.4(3) . .
C51 C52 C53 120.7(4) . .
C51 C52 H52 119.7 . .
C53 C52 H52 119.7 . .
C54 C53 C52 121.0(3) . .
C54 C53 H53 119.5 . .
C52 C53 H53 119.5 . .
C53 C54 C55 118.6(3) . .
C53 C54 C57 121.6(3) . .
C55 C54 C57 119.6(3) . .
C54 C55 C56 119.7(4) . .
C54 C55 H55 120.1 . .
C56 C55 H55 120.1 . .
C51 C56 C55 121.7(4) . .
C51 C56 H56 119.1 . .
C55 C56 H56 119.1 . .
O59 C57 O58 125.2(3) . .
O59 C57 C54 117.2(3) . .
O58 C57 C54 117.5(3) . .
C57 O58 Mn1 125.9(2) . .
C57 O59 Mn2 145.0(2) . .
C65 N61 N62 113.1(10) . .
C65 N61 Mn3 131.0(8) . .
N62 N61 Mn3 115.9(8) . .
N63 N62 N61 102.7(12) . .
N62 N63 C64 111.4(13) . .
N63 C64 C65 106.1(12) . .
N63 C64 C66 120.4(14) . .
C65 C64 C66 133.4(14) . .
N61 C65 C64 106.8(11) . .
N61 C65 H65 126.6 . .
C64 C65 H65 126.6 . .
O66 C66 C67 110(2) . .
O66 C66 C64 135(2) . .
C67 C66 C64 115.3(18) . .
C68 C67 C66 144(3) . .
C68 C67 H67A 101.0 . .
C66 C67 H67A 101.0 . .
C68 C67 H67B 101.0 . .
C66 C67 H67B 101.0 . .
H67A C67 H67B 104.4 . .
C67 C68 C69 101(2) . .
C67 C68 H68A 111.6 . .
C69 C68 H68A 111.6 . .
C67 C68 H68B 111.6 . .
C69 C68 H68B 111.6 . .
H68A C68 H68B 109.4 . .
O69 C69 C70 105(3) . 4
O69 C69 C70 105(3) . .
C70 C69 C70 93(3) 4 .
O69 C69 C68 134(3) . .
C70 C69 C68 75(2) 4 .
C70 C69 C68 121(4) . .
O69 C69 C68 134(3) . 4
C70 C69 C68 121(4) 4 4
C70 C69 C68 75(2) . 4
C68 C69 C68 65(4) . 4
C71 C70 C69 174(7) . .
C71 C70 C68 127(5) . 4
C69 C70 C68 54.7(15) . 4
C70 C71 H71 180.0 . .
O76 C75 Mn3 172.4(14) . .
O78 C77 Mn3 179.5(14) . .

loop_
_geom_bond_atom_site_label_1
_geom_bond_atom_site_label_2
_geom_bond_distance
_geom_bond_site_symmetry_2
Mn1 O58 2.094(2) .
Mn1 O19 2.111(2) 1_556
Mn1 O39 2.193(2) 1_655
Mn1 N22 2.246(2) .
Mn1 N2 2.323(2) .
Mn1 O38 2.438(2) 1_655
N1 C5 1.360(3) .
N1 N2 1.363(3) .
N1 C1 1.449(3) .
C1 N21 1.461(3) .
C1 H1A 0.9900 .
C1 H1B 0.9900 .
Mn2 O18 2.110(2) 3_655
Mn2 O18 2.110(2) 1_556
Mn2 O59 2.124(3) 3_656
Mn2 O59 2.124(3) .
Mn2 O39 2.249(2) 1_655
Mn2 O39 2.249(2) 3_556
N2 C3 1.341(3) .
Mn3 C77 1.718(19) .
Mn3 C75 1.787(8) .
Mn3 C75 1.787(7) 4
Mn3 N61 2.056(9) .
Mn3 N42 2.091(3) .
Mn3 N42 2.091(3) 4
C3 C4 1.418(3) .
C3 C6 1.498(4) .
C4 C5 1.383(4) .
C4 C11 1.479(3) .
C5 C7 1.508(4) .
C6 H6A 0.9800 .
C6 H6B 0.9800 .
C6 H6C 0.9800 .
C7 H7A 0.9800 .
C7 H7B 0.9800 .
C7 H7C 0.9800 .
C11 C16 1.389(4) .
C11 C12 1.403(4) .
C12 C13 1.395(4) .
C12 H12 0.9500 .
C13 C14 1.395(4) .
C13 H13 0.9500 .
C14 C15 1.395(4) .
C14 C17 1.513(4) .
C15 C16 1.399(4) .
C15 H15 0.9500 .
C16 H16 0.9500 .
C17 O18 1.242(4) .
C17 O19 1.258(4) .
O18 Mn2 2.110(2) 1_554
O19 Mn1 2.111(2) 1_554
N21 C25 1.354(4) .
N21 N22 1.357(3) .
N22 C23 1.343(3) .
C23 C24 1.408(4) .
C23 C26 1.500(4) .
C24 C25 1.396(4) .
C24 C31 1.473(4) .
C25 C27 1.491(4) .
C26 H26A 0.9800 .
C26 H26B 0.9800 .
C26 H26C 0.9800 .
C27 H27A 0.9800 .
C27 H27B 0.9800 .
C27 H27C 0.9800 .
C31 C32 1.402(5) .
C31 C36 1.403(5) .
C32 C33 1.397(4) .
C32 H32 0.9500 .
C33 C34 1.396(5) .
C33 H33 0.9500 .
C34 C35 1.398(5) .
C34 C37 1.505(4) .
C35 C36 1.399(4) .
C35 H35 0.9500 .
C36 H36 0.9500 .
C37 O38 1.252(4) .
C37 O39 1.282(4) .
O38 Mn1 2.438(2) 1_455
O39 Mn1 2.193(2) 1_455
O39 Mn2 2.249(2) 1_455
C40 N41 1.453(4) 4
C40 N41 1.453(4) .
C40 H40A 0.9900 .
C40 H40B 0.9900 .
N41 C45 1.363(5) .
N41 N42 1.385(5) .
N42 C43 1.347(5) .
C43 C44 1.405(6) .
C43 C46 1.485(6) .
C44 C45 1.387(5) .
C44 C51 1.492(5) .
C45 C47 1.487(6) .
C46 H46A 0.9800 .
C46 H46B 0.9800 .
C46 H46C 0.9800 .
C47 H47A 0.9800 .
C47 H47B 0.9800 .
C47 H47C 0.9800 .
C51 C56 1.342(6) .
C51 C52 1.383(5) .
C52 C53 1.403(5) .
C52 H52 0.9500 .
C53 C54 1.357(5) .
C53 H53 0.9500 .
C54 C55 1.380(5) .
C54 C57 1.504(4) .
C55 C56 1.418(6) .
C55 H55 0.9500 .
C56 H56 0.9500 .
C57 O59 1.237(4) .
C57 O58 1.255(4) .
N61 C65 1.338(11) .
N61 N62 1.397(15) .
N62 N63 1.382(13) .
N63 C64 1.388(13) .
C64 C65 1.398(13) .
C64 C66 1.513(16) .
C65 H65 0.9500 .
C66 O66 1.309(18) .
C66 C67 1.446(16) .
C67 C68 1.44(2) .
C67 H67A 0.9900 .
C67 H67B 0.9900 .
C68 C69 1.55(2) .
C68 H68A 0.9900 .
C68 H68B 0.9900 .
O69 C69 1.28(2) .
C69 C70 1.456(19) 4
C69 C70 1.456(19) .
C69 C68 1.55(2) 4
C70 C71 1.22(2) .
C70 C68 1.83(5) 4
C71 H71 0.9500 .
C75 O76 1.173(9) .
C77 O78 1.175(17) .

loop_
_geom_torsion_atom_site_label_1
_geom_torsion_atom_site_label_2
_geom_torsion_atom_site_label_3
_geom_torsion_atom_site_label_4
_geom_torsion
_geom_torsion_site_symmetry_1
_geom_torsion_site_symmetry_4
C5 N1 C1 N21 115.3(3) . .
N2 N1 C1 N21 -62.8(3) . .
C5 N1 N2 C3 -0.1(3) . .
C1 N1 N2 C3 178.3(2) . .
C5 N1 N2 Mn1 -179.91(19) . .
C1 N1 N2 Mn1 -1.5(3) . .
N1 N2 C3 C4 -0.3(3) . .
Mn1 N2 C3 C4 179.5(2) . .
N1 N2 C3 C6 -179.9(3) . .
Mn1 N2 C3 C6 -0.1(5) . .
N2 C3 C4 C5 0.6(4) . .
C6 C3 C4 C5 -179.9(4) . .
N2 C3 C4 C11 -175.1(3) . .
C6 C3 C4 C11 4.5(6) . .
N2 N1 C5 C4 0.5(3) . .
C1 N1 C5 C4 -177.7(3) . .
N2 N1 C5 C7 -177.2(3) . .
C1 N1 C5 C7 4.6(5) . .
C3 C4 C5 N1 -0.6(3) . .
C11 C4 C5 N1 175.1(3) . .
C3 C4 C5 C7 176.7(4) . .
C11 C4 C5 C7 -7.6(6) . .
C5 C4 C11 C16 -39.4(5) . .
C3 C4 C11 C16 135.4(4) . .
C5 C4 C11 C12 141.5(3) . .
C3 C4 C11 C12 -43.8(5) . .
C16 C11 C12 C13 -3.5(5) . .
C4 C11 C12 C13 175.7(3) . .
C11 C12 C13 C14 1.8(6) . .
C12 C13 C14 C15 0.2(5) . .
C12 C13 C14 C17 180.0(3) . .
C13 C14 C15 C16 -0.6(6) . .
C17 C14 C15 C16 179.7(3) . .
C12 C11 C16 C15 3.2(6) . .
C4 C11 C16 C15 -176.0(4) . .
C14 C15 C16 C11 -1.2(6) . .
C15 C14 C17 O18 -165.2(3) . .
C13 C14 C17 O18 15.1(5) . .
C15 C14 C17 O19 15.6(5) . .
C13 C14 C17 O19 -164.1(3) . .
O19 C17 O18 Mn2 -1.2(7) . 1_554
C14 C17 O18 Mn2 179.7(3) . 1_554
O18 C17 O19 Mn1 -6.7(5) . 1_554
C14 C17 O19 Mn1 172.4(2) . 1_554
N1 C1 N21 C25 -100.1(3) . .
N1 C1 N21 N22 75.1(3) . .
C25 N21 N22 C23 -0.6(3) . .
C1 N21 N22 C23 -176.7(2) . .
C25 N21 N22 Mn1 159.43(19) . .
C1 N21 N22 Mn1 -16.7(3) . .
N21 N22 C23 C24 -0.8(3) . .
Mn1 N22 C23 C24 -159.03(19) . .
N21 N22 C23 C26 -179.3(3) . .
Mn1 N22 C23 C26 22.4(4) . .
N22 C23 C24 C25 1.8(3) . .
C26 C23 C24 C25 -179.8(3) . .
N22 C23 C24 C31 -176.8(3) . .
C26 C23 C24 C31 1.5(5) . .
N22 N21 C25 C24 1.7(3) . .
C1 N21 C25 C24 177.2(3) . .
N22 N21 C25 C27 -177.1(3) . .
C1 N21 C25 C27 -1.7(5) . .
C23 C24 C25 N21 -2.1(3) . .
C31 C24 C25 N21 176.6(3) . .
C23 C24 C25 C27 176.6(4) . .
C31 C24 C25 C27 -4.7(6) . .
C25 C24 C31 C32 -48.5(5) . .
C23 C24 C31 C32 129.9(4) . .
C25 C24 C31 C36 134.3(4) . .
C23 C24 C31 C36 -47.3(5) . .
C36 C31 C32 C33 1.7(6) . .
C24 C31 C32 C33 -175.5(3) . .
C31 C32 C33 C34 0.6(6) . .
C32 C33 C34 C35 -3.5(6) . .
C32 C33 C34 C37 175.8(3) . .
C33 C34 C35 C36 4.0(5) . .
C37 C34 C35 C36 -175.3(3) . .
C34 C35 C36 C31 -1.6(5) . .
C32 C31 C36 C35 -1.2(5) . .
C24 C31 C36 C35 176.0(3) . .
C33 C34 C37 O38 6.3(5) . .
C35 C34 C37 O38 -174.4(3) . .
C33 C34 C37 O39 -174.4(3) . .
C35 C34 C37 O39 4.9(5) . .
O39 C37 O38 Mn1 -7.2(3) . 1_455
C34 C37 O38 Mn1 172.0(3) . 1_455
O38 C37 O39 Mn1 8.1(3) . 1_455
C34 C37 O39 Mn1 -171.2(2) . 1_455
O38 C37 O39 Mn2 -113.8(3) . 1_455
C34 C37 O39 Mn2 66.9(4) . 1_455
N41 C40 N41 C45 113.1(5) 4 .
N41 C40 N41 N42 -62.5(6) 4 .
C45 N41 N42 C43 2.0(4) . .
C40 N41 N42 C43 178.3(4) . .
C45 N41 N42 Mn3 -166.7(3) . .
C40 N41 N42 Mn3 9.6(5) . .
N41 N42 C43 C44 -0.9(4) . .
Mn3 N42 C43 C44 166.4(3) . .
N41 N42 C43 C46 -178.3(4) . .
Mn3 N42 C43 C46 -11.0(7) . .
N42 C43 C44 C45 -0.4(5) . .
C46 C43 C44 C45 176.9(4) . .
N42 C43 C44 C51 -176.9(3) . .
C46 C43 C44 C51 0.3(7) . .
N42 N41 C45 C44 -2.2(4) . .
C40 N41 C45 C44 -178.0(4) . .
N42 N41 C45 C47 175.4(3) . .
C40 N41 C45 C47 -0.4(6) . .
C43 C44 C45 N41 1.5(4) . .
C51 C44 C45 N41 178.0(3) . .
C43 C44 C45 C47 -175.9(4) . .
C51 C44 C45 C47 0.6(6) . .
C45 C44 C51 C56 -95.8(6) . .
C43 C44 C51 C56 80.1(6) . .
C45 C44 C51 C52 89.5(5) . .
C43 C44 C51 C52 -94.6(5) . .
C56 C51 C52 C53 0.4(8) . .
C44 C51 C52 C53 175.1(4) . .
C51 C52 C53 C54 0.2(7) . .
C52 C53 C54 C55 -0.9(7) . .
C52 C53 C54 C57 -177.4(4) . .
C53 C54 C55 C56 1.1(9) . .
C57 C54 C55 C56 177.6(5) . .
C52 C51 C56 C55 -0.2(10) . .
C44 C51 C56 C55 -175.1(6) . .
C54 C55 C56 C51 -0.6(11) . .
C53 C54 C57 O59 -174.8(4) . .
C55 C54 C57 O59 8.8(5) . .
C53 C54 C57 O58 8.0(4) . .
C55 C54 C57 O58 -168.4(4) . .
O59 C57 O58 Mn1 -0.1(4) . .
C54 C57 O58 Mn1 176.87(18) . .
O58 C57 O59 Mn2 -19.3(7) . .
C54 C57 O59 Mn2 163.7(3) . .
C65 N61 N62 N63 0.000(2) . .
Mn3 N61 N62 N63 180.000(2) . .
N61 N62 N63 C64 0.000(2) . .
N62 N63 C64 C65 0.000(3) . .
N62 N63 C64 C66 180.000(4) . .
N62 N61 C65 C64 0.000(2) . .
Mn3 N61 C65 C64 180.000(3) . .
N63 C64 C65 N61 0.000(2) . .
C66 C64 C65 N61 180.000(3) . .
N63 C64 C66 O66 0.000(6) . .
C65 C64 C66 O66 180.000(8) . .
N63 C64 C66 C67 180.000(4) . .
C65 C64 C66 C67 0.000(6) . .
O66 C66 C67 C68 -102(6) . .
C64 C66 C67 C68 78(6) . .
C66 C67 C68 C69 -129(4) . .
C67 C68 C69 O69 93(5) . .
C67 C68 C69 C70 -171(6) . 4
C67 C68 C69 C70 -87(5) . .
C67 C68 C69 C68 -35(6) . 4
O69 C69 C70 C68 -132(4) . 4
C70 C69 C70 C68 122(4) 4 4
C68 C69 C70 C68 47(4) . 4

loop_
_platon_squeeze_void_nr
_platon_squeeze_void_average_x
_platon_squeeze_void_average_y
_platon_squeeze_void_average_z
_platon_squeeze_void_volume
_platon_squeeze_void_count_electrons
_platon_squeeze_void_content
1 0.000 0.004 0.000 1747 340 ' '
